data_2202387
loop_
_publ_author_name
'Ryttersgaard, Carsten'
'Larsen, Sine'

_publ_section_title
;
 Cinchonidinium (<i>R,R</i>)-tartrate monohydrate
;
_journal_issue 11
_journal_name_full 'Acta Crystallographica Section E'
_journal_page_first o1715
_journal_page_last o1716
_journal_paper_doi 10.1107/S1600536803022438
_journal_volume 59
_journal_year 2003
_chemical_formula_iupac '2C19 H23 N2 O 1+, C4 H4 O6 2-, 2H2 O'
_chemical_formula_moiety '2(C19 H23 N2 O 1+), C4 H4 O6 2-, 2(H2 O)'
_chemical_formula_sum 'C42 H54 N4 O10'
_chemical_formula_weight 774.90
_chemical_name_common 'Cinchonidinium (R,R)-tartrate'
_chemical_name_systematic
;
Cinchonidinium (R,R)-tartrate monohydrate
;
_space_group_IT_number 5
_symmetry_cell_setting monoclinic
_symmetry_space_group_name_Hall 'C 2y'
_symmetry_space_group_name_H-M 'C 1 2 1'
_atom_sites_solution_hydrogens geom
_atom_sites_solution_primary direct
_atom_sites_solution_secondary difmap
_cell_angle_alpha 90.00
_cell_angle_beta 106.874(13)
_cell_angle_gamma 90.00
_cell_formula_units_Z 2
_cell_length_a 19.972(3)
_cell_length_b 6.509(3)
_cell_length_c 15.472(3)
_cell_measurement_reflns_used 20
_cell_measurement_temperature 122(2)
_cell_measurement_theta_max 42.55
_cell_measurement_theta_min 41.37
_cell_volume 1924.7(10)
_computing_cell_refinement 'CAD-4 Software'
_computing_data_collection 'CAD-4 Software (Enraf-Nonius, 1989)'
_computing_data_reduction 'DREADD (Blessing 1989)'
_computing_molecular_graphics 'Please provide'
_computing_structure_refinement 'SHELXL93 (Sheldrick, 1993)'
_computing_structure_solution 'SHELXS86 (Sheldrick, 1990)'
_diffrn_ambient_temperature 122(2)
_diffrn_measurement_device 'Enraf-Nonius CAD-4'
_diffrn_measurement_method \w--2\q
_diffrn_radiation_monochromator graphite
_diffrn_radiation_source 'fine-focus sealed tube'
_diffrn_radiation_type CuK\a
_diffrn_radiation_wavelength 1.54180
_diffrn_reflns_av_R_equivalents 0.0000
_diffrn_reflns_av_sigmaI/netI 0.0173
_diffrn_reflns_limit_h_max 23
_diffrn_reflns_limit_h_min -24
_diffrn_reflns_limit_k_max 8
_diffrn_reflns_limit_k_min -8
_diffrn_reflns_limit_l_max 19
_diffrn_reflns_limit_l_min -19
_diffrn_reflns_number 3940
_diffrn_reflns_theta_max 74.89
_diffrn_reflns_theta_min 2.98
_diffrn_standards_decay_% 0
_diffrn_standards_interval_time 167
_diffrn_standards_number 5
_exptl_absorpt_coefficient_mu 0.784
_exptl_absorpt_correction_type none
_exptl_crystal_colour colourless
_exptl_crystal_density_diffrn 1.337
_exptl_crystal_density_meas ?
_exptl_crystal_description rod
_exptl_crystal_F_000 828
_exptl_crystal_size_max 0.35
_exptl_crystal_size_mid 0.1
_exptl_crystal_size_min 0.1
_refine_diff_density_max 0.153
_refine_diff_density_min -0.206
_refine_ls_abs_structure_details '(Flack, 1983), 0000 Friedel pairs'
_refine_ls_abs_structure_Flack 0.13(12)
_refine_ls_extinction_method none
_refine_ls_goodness_of_fit_all 1.066
_refine_ls_goodness_of_fit_ref 1.066
_refine_ls_hydrogen_treatment refall
_refine_ls_matrix_type full
_refine_ls_number_parameters 361
_refine_ls_number_reflns 3940
_refine_ls_number_restraints 1
_refine_ls_restrained_S_all 1.066
_refine_ls_restrained_S_obs 1.066
_refine_ls_R_factor_all 0.0298
_refine_ls_R_factor_gt 0.0289
_refine_ls_shift/su_max -0.001
_refine_ls_shift/su_mean 0.000
_refine_ls_structure_factor_coef Fsqd
_refine_ls_weighting_details 'w = 1/[\s^2^(Fo^2^)+(0.0465P)^2^+0.5369P] where P = (Fo^2^+2Fc^2^)/3'
_refine_ls_weighting_scheme calc
_refine_ls_wR_factor_all 0.0746
_refine_ls_wR_factor_gt 0.0736
_reflns_number_gt 3841
_reflns_number_total 3940
_reflns_threshold_expression I>2\s(I)
_cod_data_source_file bt6357.cif
_cod_data_source_block I
_cod_depositor_comments
;
The following automatic conversions were performed:

'_exptl_crystal_density_meas' value 'not measured' was changed to '?'
- the value is perceived as not measured.

Automatic conversion script
Id: cif_fix_values 3008 2015-01-20 13:52:24Z robertas 

2019-10-07
Z value and formula fixed to values more according to usual
chemical conventions.                 miguel
;
_cod_original_formula_sum 'C21 H27 N2 O5'
_cod_original_formula_weight 387.45
_cod_original_formula_moiety 'C19 H23 N2 O 1+, 0.5C4 H4 O6 2-, H2 O'
_cod_original_formula_iupac 'C19 H23 N2 O 1+, 0.5C4 H4 O6 2-, H2 O'
_cod_original_formula_units_Z 4
_cod_original_cell_volume 1924.6(10)
_cod_original_sg_symbol_H-M 'C 2'
_cod_database_code 2202387
_cod_database_fobs_code 2202387

loop_
_symmetry_equiv_pos_as_xyz
'x, y, z'
'-x, y, -z'
'x+1/2, y+1/2, z'
'-x+1/2, y+1/2, -z'

loop_
_atom_site_aniso_label
_atom_site_aniso_U_11
_atom_site_aniso_U_22
_atom_site_aniso_U_33
_atom_site_aniso_U_12
_atom_site_aniso_U_13
_atom_site_aniso_U_23
C1 0.0137(5) 0.0229(6) 0.0147(5) 0.0004(5) 0.0058(4) 0.0039(4)
O1 0.0139(4) 0.0213(4) 0.0247(4) -0.0017(3) 0.0000(3) 0.0029(4)
O2 0.0199(4) 0.0259(5) 0.0253(4) 0.0053(4) 0.0079(3) -0.0034(4)
C2 0.0129(5) 0.0192(6) 0.0153(5) -0.0015(4) 0.0031(4) 0.0013(4)
O3 0.0195(4) 0.0309(5) 0.0192(4) -0.0040(4) 0.0053(3) -0.0077(4)
C9 0.0141(5) 0.0233(6) 0.0159(5) -0.0067(5) 0.0026(4) -0.0001(5)
C10 0.0139(5) 0.0285(7) 0.0194(5) -0.0071(5) 0.0045(4) -0.0041(5)
C11 0.0158(6) 0.0265(7) 0.0283(6) -0.0038(5) 0.0062(5) -0.0024(5)
C12 0.0178(6) 0.0291(7) 0.0434(8) -0.0032(6) 0.0081(5) -0.0080(7)
C13 0.0221(6) 0.0377(9) 0.0491(9) -0.0073(6) 0.0132(6) -0.0222(8)
C14 0.0244(7) 0.0533(10) 0.0293(7) -0.0145(7) 0.0109(6) -0.0213(7)
C15 0.0184(6) 0.0395(8) 0.0207(6) -0.0123(6) 0.0060(5) -0.0091(6)
N1 0.0252(6) 0.0531(8) 0.0180(5) -0.0145(6) 0.0062(4) -0.0032(5)
C16 0.0250(7) 0.0438(9) 0.0201(6) -0.0106(6) 0.0027(5) 0.0063(6)
C17 0.0203(6) 0.0295(7) 0.0203(6) -0.0051(5) 0.0027(5) 0.0043(5)
C18 0.0156(5) 0.0179(6) 0.0162(5) -0.0004(5) 0.0030(4) -0.0001(4)
O18 0.0216(4) 0.0170(4) 0.0252(5) -0.0009(3) 0.0040(4) -0.0022(3)
C19 0.0148(5) 0.0190(6) 0.0127(5) 0.0012(4) 0.0029(4) 0.0016(4)
C20 0.0144(5) 0.0235(6) 0.0171(5) -0.0009(5) -0.0007(4) 0.0033(5)
C21 0.0133(5) 0.0245(7) 0.0200(6) 0.0027(4) 0.0015(5) -0.0022(5)
C22 0.0203(6) 0.0336(8) 0.0264(7) 0.0066(6) 0.0015(5) -0.0103(6)
C23 0.0183(6) 0.0283(7) 0.0173(5) 0.0019(5) 0.0042(4) -0.0058(5)
N2 0.0137(4) 0.0213(5) 0.0138(4) -0.0002(4) 0.0037(4) 0.0005(4)
C24 0.0147(6) 0.0230(6) 0.0202(6) -0.0027(5) 0.0045(4) 0.0033(5)
C25 0.0133(5) 0.0265(7) 0.0189(5) -0.0025(5) 0.0051(4) 0.0007(5)
C26 0.0272(7) 0.0245(7) 0.0250(6) -0.0030(5) 0.0018(5) 0.0000(5)
C27 0.0346(9) 0.0388(9) 0.0615(11) -0.0073(8) -0.0048(8) -0.0168(9)
OW1 0.0329(5) 0.0208(5) 0.0440(6) -0.0011(5) -0.0001(5) -0.0056(5)

loop_
_atom_site_label
_atom_site_fract_x
_atom_site_fract_y
_atom_site_fract_z
_atom_site_U_iso_or_equiv
_atom_site_thermal_displace_type
_atom_site_calc_flag
_atom_site_refinement_flags
_atom_site_occupancy
_atom_site_disorder_group
_atom_site_type_symbol
C1 0.40463(6) 0.3420(2) -0.00111(8) 0.0168(2) Uani d . 1 . C
O1 0.36798(4) 0.19686(14) -0.04606(6) 0.0212(2) Uani d . 1 . O
O2 0.38253(5) 0.5148(2) 0.01074(6) 0.0234(2) Uani d . 1 . O
C2 0.48328(6) 0.3019(2) 0.03907(8) 0.0160(2) Uani d . 1 . C
H2 0.4910(8) 0.166(3) 0.0714(11) 0.021(4) Uiso d . 1 . H
O3 0.51430(5) 0.4535(2) 0.10391(6) 0.0233(2) Uani d . 1 . O
HO3 0.4882(12) 0.549(4) 0.0949(16) 0.051(7) Uiso d . 1 . H
C9 0.32208(6) 0.4950(2) 0.67074(8) 0.0182(2) Uani d . 1 . C
C10 0.35884(6) 0.3236(2) 0.64901(8) 0.0207(3) Uani d . 1 . C
C11 0.38840(6) 0.1636(2) 0.71034(9) 0.0236(3) Uani d . 1 . C
H11 0.3837(10) 0.170(3) 0.7723(13) 0.041(5) Uiso d . 1 . H
C12 0.42210(7) 0.0015(3) 0.68458(11) 0.0303(3) Uani d . 1 . C
H12 0.4416(11) -0.113(4) 0.7291(14) 0.046(6) Uiso d . 1 . H
C13 0.42833(7) -0.0078(3) 0.59600(12) 0.0357(4) Uani d . 1 . C
H13 0.4529(10) -0.124(3) 0.5793(13) 0.038(5) Uiso d . 1 . H
C14 0.40093(8) 0.1454(3) 0.53554(10) 0.0350(4) Uani d . 1 . C
H14 0.4049(9) 0.147(3) 0.4771(12) 0.034(5) Uiso d . 1 . H
C15 0.36560(7) 0.3144(2) 0.55973(9) 0.0261(3) Uani d . 1 . C
N1 0.33936(6) 0.4614(2) 0.49581(7) 0.0321(3) Uani d . 1 . N
C16 0.30656(7) 0.6171(3) 0.51960(9) 0.0305(3) Uani d . 1 . C
H16 0.2882(11) 0.727(4) 0.4726(14) 0.046(6) Uiso d . 1 . H
C17 0.29636(7) 0.6412(2) 0.60567(9) 0.0240(3) Uani d . 1 . C
H17 0.2724(10) 0.761(3) 0.6176(12) 0.030(5) Uiso d . 1 . H
C18 0.30834(6) 0.5116(2) 0.76227(8) 0.0169(2) Uani d . 1 . C
H18 0.3498(8) 0.461(3) 0.8088(10) 0.014(3) Uiso d . 1 . H
O18 0.29262(5) 0.71674(14) 0.78136(6) 0.0218(2) Uani d . 1 . O
HO18 0.3343(11) 0.773(3) 0.8182(14) 0.042(6) Uiso d . 1 . H
C19 0.24594(6) 0.3711(2) 0.75904(7) 0.0157(2) Uani d . 1 . C
H19 0.2561(8) 0.240(3) 0.7349(11) 0.019(4) Uiso d . 1 . H
C20 0.17458(6) 0.4581(2) 0.70350(8) 0.0194(2) Uani d . 1 . C
H20A 0.1621(9) 0.396(3) 0.6421(12) 0.028(4) Uiso d . 1 . H
H20B 0.1795(10) 0.609(3) 0.6954(12) 0.032(5) Uiso d . 1 . H
C21 0.11972(6) 0.4111(2) 0.75237(8) 0.0200(3) Uani d . 1 . C
H21 0.0733(9) 0.452(3) 0.7135(10) 0.021(4) Uiso d . 1 . H
C22 0.13710(7) 0.5347(3) 0.84042(10) 0.0279(3) Uani d . 1 . C
H22A 0.1034(10) 0.495(3) 0.8755(12) 0.037(5) Uiso d . 1 . H
H22B 0.1305(11) 0.692(4) 0.8235(14) 0.049(6) Uiso d . 1 . H
C23 0.21260(7) 0.4864(2) 0.89655(8) 0.0215(3) Uani d . 1 . C
H23A 0.2140(10) 0.434(3) 0.9576(13) 0.036(5) Uiso d . 1 . H
H23B 0.2430(9) 0.597(3) 0.8986(12) 0.029(4) Uiso d . 1 . H
N2 0.24091(5) 0.3155(2) 0.85177(7) 0.0163(2) Uani d . 1 . N
HN2 0.2898(11) 0.277(3) 0.8932(13) 0.043(5) Uiso d . 1 . H
C24 0.19405(6) 0.1303(2) 0.84168(8) 0.0195(2) Uani d . 1 . C
H24A 0.2189(9) 0.024(3) 0.8183(11) 0.027(4) Uiso d . 1 . H
H24B 0.1903(9) 0.099(3) 0.9014(12) 0.031(5) Uiso d . 1 . H
C25 0.12091(6) 0.1809(2) 0.77616(8) 0.0195(2) Uani d . 1 . C
H25 0.0852(9) 0.164(3) 0.8084(11) 0.024(4) Uiso d . 1 . H
C26 0.10192(8) 0.0471(2) 0.69356(9) 0.0268(3) Uani d . 1 . C
H26 0.1381(9) 0.041(3) 0.6593(12) 0.031(5) Uiso d . 1 . H
C27 0.04246(10) -0.0529(3) 0.6656(2) 0.0489(5) Uani d . 1 . C
H27A 0.0075(13) -0.049(4) 0.7001(15) 0.055(6) Uiso d . 1 . H
H27B 0.0312(13) -0.128(4) 0.6114(16) 0.059(7) Uiso d . 1 . H
OW1 -0.08610(6) 0.3448(2) -0.10042(8) 0.0349(3) Uani d . 1 . O
HW1A -0.1005(11) 0.444(4) -0.0757(14) 0.043(6) Uiso d . 1 . H
HW1B -0.0884(18) 0.245(7) -0.062(2) 0.106(12) Uiso d . 1 . H

loop_
_atom_type_symbol
_atom_type_description
_atom_type_scat_dispersion_real
_atom_type_scat_dispersion_imag
_atom_type_scat_source
C C 0.0181 0.0091 'International Tables Vol C Tables 4.2.6.8 and 6.1.1.4'
H H 0.0000 0.0000 'International Tables Vol C Tables 4.2.6.8 and 6.1.1.4'
O O 0.0492 0.0322 'International Tables Vol C Tables 4.2.6.8 and 6.1.1.4'
N N 0.0311 0.0180 'International Tables Vol C Tables 4.2.6.8 and 6.1.1.4'

loop_
_geom_angle_atom_site_label_1
_geom_angle_atom_site_label_2
_geom_angle_atom_site_label_3
_geom_angle_site_symmetry_3
_geom_angle
O2 C1 O1 . 125.55(11)
O2 C1 C2 . 117.42(11)
O1 C1 C2 . 117.00(11)
O3 C2 C1 . 110.74(10)
O3 C2 C2 2_655 110.83(9)
C1 C2 C2 2_655 107.93(11)
C17 C9 C10 . 118.52(11)
C17 C9 C18 . 120.21(12)
C10 C9 C18 . 121.20(11)
C11 C10 C15 . 118.59(13)
C11 C10 C9 . 124.00(11)
C15 C10 C9 . 117.40(12)
C12 C11 C10 . 121.00(13)
C11 C12 C13 . 120.25(15)
C14 C13 C12 . 120.10(14)
C13 C14 C15 . 121.14(13)
N1 C15 C14 . 117.98(13)
N1 C15 C10 . 123.11(14)
C14 C15 C10 . 118.91(14)
C16 N1 C15 . 117.03(12)
N1 C16 C17 . 124.68(14)
C9 C17 C16 . 119.24(14)
O18 C18 C9 . 111.72(10)
O18 C18 C19 . 109.89(10)
C9 C18 C19 . 106.94(9)
N2 C19 C18 . 112.89(9)
N2 C19 C20 . 108.15(9)
C18 C19 C20 . 114.17(10)
C21 C20 C19 . 109.23(10)
C20 C21 C22 . 108.90(11)
C20 C21 C25 . 110.40(10)
C22 C21 C25 . 108.30(11)
C21 C22 C23 . 109.07(10)
N2 C23 C22 . 109.18(10)
C23 N2 C24 . 109.53(10)
C23 N2 C19 . 113.41(10)
C24 N2 C19 . 107.70(9)
N2 C24 C25 . 109.66(10)
C26 C25 C21 . 112.20(10)
C26 C25 C24 . 112.96(11)
C21 C25 C24 . 107.97(10)
C27 C26 C25 . 123.3(2)

loop_
_geom_bond_atom_site_label_1
_geom_bond_atom_site_label_2
_geom_bond_site_symmetry_2
_geom_bond_distance
_geom_bond_publ_flag
C1 O2 . 1.241(2) ?
C1 O1 . 1.271(2) ?
C1 C2 . 1.535(2) ?
C2 O3 . 1.4156(15) ?
C2 C2 2_655 1.542(2) ?
C9 C17 . 1.372(2) ?
C9 C10 . 1.428(2) ?
C9 C18 . 1.523(2) ?
C10 C11 . 1.417(2) ?
C10 C15 . 1.428(2) ?
C11 C12 . 1.371(2) ?
C12 C13 . 1.413(2) ?
C13 C14 . 1.368(3) ?
C14 C15 . 1.414(2) ?
C15 N1 . 1.367(2) ?
N1 C16 . 1.316(2) ?
C16 C17 . 1.413(2) ?
C18 O18 . 1.422(2) ?
C18 C19 . 1.535(2) ?
C19 N2 . 1.5111(14) ?
C19 C20 . 1.543(2) ?
C20 C21 . 1.532(2) ?
C21 C22 . 1.533(2) ?
C21 C25 . 1.541(2) ?
C22 C23 . 1.538(2) ?
C23 N2 . 1.505(2) ?
N2 C24 . 1.506(2) ?
C24 C25 . 1.553(2) ?
C25 C26 . 1.501(2) ?
C26 C27 . 1.312(2) ?

loop_
_geom_hbond_atom_site_label_D
_geom_hbond_atom_site_label_H
_geom_hbond_atom_site_label_A
_geom_hbond_site_symmetry_A
_geom_hbond_distance_DH
_geom_hbond_distance_HA
_geom_hbond_distance_DA
_geom_hbond_angle_DHA
_geom_hbond_publ_flag
O3 HO3 O2 1_555 0.80(3) 2.14(2) 2.6380(10) 120(2) yes
O18 HO18 OW1 3_556 0.94(2) 1.78(2) 2.7090(10) 171(2) yes
N2 HN2 O1 1_556 1.03(2) 1.66(2) 2.6850(10) 175(2) yes
OW1 HW1A O1 3_455 0.84(3) 1.87(3) 2.692(2) 166(2) yes
OW1 HW1B O2 3_445 0.89(4) 2.06(4) 2.931(2) 167(4) yes

loop_
_geom_torsion_atom_site_label_1
_geom_torsion_atom_site_label_2
_geom_torsion_atom_site_label_3
_geom_torsion_atom_site_label_4
_geom_torsion_site_symmetry_4
_geom_torsion
O2 C1 C2 O3 . 15.84(14)
O1 C1 C2 O3 . -166.17(10)
O2 C1 C2 C2 2_655 -105.64(10)
O1 C1 C2 C2 2_655 72.35(10)
C17 C9 C10 C11 . 179.42(11)
C18 C9 C10 C11 . -3.5(2)
C17 C9 C10 C15 . -0.8(2)
C18 C9 C10 C15 . 176.23(10)
C15 C10 C11 C12 . -0.8(2)
C9 C10 C11 C12 . 178.93(11)
C10 C11 C12 C13 . 0.4(2)
C11 C12 C13 C14 . 0.2(2)
C12 C13 C14 C15 . -0.5(2)
C13 C14 C15 N1 . -179.79(13)
C13 C14 C15 C10 . 0.1(2)
C11 C10 C15 N1 . -179.59(12)
C9 C10 C15 N1 . 0.6(2)
C11 C10 C15 C14 . 0.6(2)
C9 C10 C15 C14 . -179.21(11)
C14 C15 N1 C16 . 179.86(12)
C10 C15 N1 C16 . 0.0(2)
C15 N1 C16 C17 . -0.5(2)
C10 C9 C17 C16 . 0.4(2)
C18 C9 C17 C16 . -176.67(11)
N1 C16 C17 C9 . 0.3(2)
C17 C9 C18 O18 . -22.3(2)
C10 C9 C18 O18 . 160.73(10)
C17 C9 C18 C19 . 98.02(13)
C10 C9 C18 C19 . -79.00(13)
O18 C18 C19 N2 . -77.73(12)
C9 C18 C19 N2 . 160.84(10)
O18 C18 C19 C20 . 46.34(13)
C9 C18 C19 C20 . -75.09(12)
N2 C19 C20 C21 . -13.27(14)
C18 C19 C20 C21 . -139.85(11)
C19 C20 C21 C22 . 67.40(14)
C19 C20 C21 C25 . -51.38(13)
C20 C21 C22 C23 . -55.17(15)
C25 C21 C22 C23 . 64.92(14)
C21 C22 C23 N2 . -6.9(2)
C22 C23 N2 C24 . -57.15(13)
C22 C23 N2 C19 . 63.18(13)
C18 C19 N2 C23 . 76.30(12)
C20 C19 N2 C23 . -51.02(13)
C18 C19 N2 C24 . -162.34(10)
C20 C19 N2 C24 . 70.35(12)
C23 N2 C24 C25 . 64.89(12)
C19 N2 C24 C25 . -58.88(12)
C20 C21 C25 C26 . -62.87(13)
C22 C21 C25 C26 . 177.99(10)
C20 C21 C25 C24 . 62.25(12)
C22 C21 C25 C24 . -56.89(13)
N2 C24 C25 C26 . 118.74(12)
N2 C24 C25 C21 . -5.92(13)
C21 C25 C26 C27 . -108.6(2)
C24 C25 C26 C27 . 129.1(2)
